data_4321441
loop_
_publ_author_name
'Brian M. Rapko'
'Bruce K. McNamara'
'Robin D. Rogers'
'Grant A. Broker'
'Gregg J. Lumetta'
'Benjamin P. Hay'

_publ_section_title
;
 Coordination of Lanthanide Triflates and Perchlorates with
 N,N,N',N'-Tetramethylsuccinamide
;
_journal_name_full 'Inorganic Chemistry'
_journal_page_first 4858
_journal_page_last 4867
_journal_paper_doi 10.1021/ic000244k
_journal_volume 39
_journal_year 2000
_chemical_formula_structural '[La(TMSA)4][CF3SO3]3'
_chemical_formula_sum 'C35 H64 F9 La N8 O17 S3'
_chemical_formula_weight 1275.03
_space_group_IT_number 14
_symmetry_cell_setting monoclinic
_symmetry_space_group_name_Hall '-P 2yn'
_symmetry_space_group_name_H-M 'P 1 21/n 1'
_atom_sites_solution_hydrogens geom
_atom_sites_solution_primary direct
_atom_sites_solution_secondary difmap
_audit_creation_method SHELXL
_cell_angle_alpha 90.00
_cell_angle_beta 90.6370(10)
_cell_angle_gamma 90.00
_cell_formula_units_Z 4
_cell_length_a 11.0952(2)
_cell_length_b 19.2672(2)
_cell_length_c 24.9759(3)
_cell_measurement_reflns_used 5853
_cell_measurement_temperature 173(2)
_cell_volume 5338.85(13)
_computing_cell_refinement 'Bruker SMART'
_computing_data_collection 'Bruker SMART'
_computing_data_reduction 'Bruker SHELXTL'
_computing_molecular_graphics 'Bruker SHELXTL'
_computing_publication_material 'Bruker SHELXTL'
_computing_structure_refinement 'SHELXL-93 (Sheldrick, 1993)'
_computing_structure_solution 'SHELXS-86 (Sheldrick, 1990)'
_diffrn_ambient_temperature 173(2)
_diffrn_measurement_method 'phi and omega scans'
_diffrn_radiation_monochromator graphite
_diffrn_radiation_source 'fine-focus sealed tube'
_diffrn_radiation_type MoK\a
_diffrn_radiation_wavelength 0.71073
_diffrn_reflns_av_R_equivalents 0.0434
_diffrn_reflns_av_sigmaI/netI 0.0414
_diffrn_reflns_limit_h_max 12
_diffrn_reflns_limit_h_min -12
_diffrn_reflns_limit_k_max 14
_diffrn_reflns_limit_k_min -21
_diffrn_reflns_limit_l_max 27
_diffrn_reflns_limit_l_min -27
_diffrn_reflns_number 23411
_diffrn_reflns_theta_max 23.31
_diffrn_reflns_theta_min 1.33
_exptl_absorpt_coefficient_mu 1.020
_exptl_absorpt_correction_type SADABS
_exptl_crystal_colour colorless
_exptl_crystal_density_diffrn 1.586
_exptl_crystal_description needle
_exptl_crystal_F_000 2608
_exptl_crystal_size_max 0.35
_exptl_crystal_size_mid 0.17
_exptl_crystal_size_min 0.08
_refine_diff_density_max 0.897
_refine_diff_density_min -0.902
_refine_diff_density_rms 0.083
_refine_ls_extinction_coef 0.00016(5)
_refine_ls_extinction_expression Fc^*^=kFc[1+0.001xFc^2^\l^3^/sin(2\q)]^-1/4^
_refine_ls_extinction_method SHELXL
_refine_ls_goodness_of_fit_all 1.056
_refine_ls_goodness_of_fit_obs 1.039
_refine_ls_matrix_type full
_refine_ls_number_parameters 675
_refine_ls_number_reflns 7671
_refine_ls_number_restraints 0
_refine_ls_restrained_S_all 1.089
_refine_ls_restrained_S_obs 1.039
_refine_ls_R_factor_all 0.0625
_refine_ls_R_factor_obs 0.0428
_refine_ls_shift/esd_max 1.542
_refine_ls_shift/esd_mean 0.017
_refine_ls_structure_factor_coef Fsqd
_refine_ls_weighting_details 'w=1/[\s^2^(Fo^2^)+(0.0313P)^2^+21.8338P] where P=(Fo^2^+2Fc^2^)/3'
_refine_ls_weighting_scheme calc
_refine_ls_wR_factor_all 0.1070
_refine_ls_wR_factor_obs 0.0901
_reflns_number_observed 6122
_reflns_number_total 7678
_reflns_observed_criterion >2sigma(I)
_cod_data_source_file ic000244k_1.cif
_cod_data_source_block compound1
_cod_depositor_comments
;
The following automatic conversions were performed:

'_refine_ls_weighting_scheme' value 'calc
w=1/[\s^2^(Fo^2^)+(0.0313P)^2^+21.8338P] where P=(Fo^2^+2Fc^2^)/3'
was changed to 'calc'. New tag '_refine_ls_weighting_details' was
created. The value of the new tag was set to
'w=1/[\s^2^(Fo^2^)+(0.0313P)^2^+21.8338P] where P=(Fo^2^+2Fc^2^)/3'.

Automatic conversion script
Id: cif_fix_values 3143 2015-03-26 13:38:13Z robertas 
;
_cod_database_code 4321441

loop_
_symmetry_equiv_pos_as_xyz
'x, y, z'
'-x+1/2, y+1/2, -z+1/2'
'-x, -y, -z'
'x-1/2, -y-1/2, z-1/2'

loop_
_atom_site_aniso_label
_atom_site_aniso_U_11
_atom_site_aniso_U_22
_atom_site_aniso_U_33
_atom_site_aniso_U_23
_atom_site_aniso_U_13
_atom_site_aniso_U_12
La 0.0202(2) 0.0263(2) 0.0171(2) -0.00030(14) 0.00169(11) -0.00026(14)
S1 0.0504(10) 0.0448(10) 0.0507(10) -0.0099(8) -0.0102(8) 0.0122(8)
S2 0.0361(8) 0.0345(9) 0.0354(8) 0.0014(7) -0.0013(7) -0.0019(7)
S3 0.0362(8) 0.0423(9) 0.0356(8) -0.0026(7) -0.0003(7) 0.0074(7)
F1 0.089(4) 0.178(7) 0.188(7) 0.104(5) 0.082(4) 0.053(4)
F2 0.059(3) 0.045(2) 0.118(4) 0.014(3) -0.003(2) 0.006(2)
F3 0.329(11) 0.260(10) 0.153(6) -0.165(7) -0.161(7) 0.229(9)
F4 0.147(5) 0.057(3) 0.055(3) 0.022(2) 0.014(3) 0.012(3)
F5 0.088(3) 0.039(2) 0.078(3) -0.014(2) -0.033(2) 0.001(2)
F6 0.070(3) 0.066(3) 0.099(3) -0.024(3) -0.035(3) 0.036(2)
F7 0.112(4) 0.077(3) 0.086(3) -0.044(3) 0.027(3) -0.008(3)
F8 0.094(4) 0.046(3) 0.174(5) 0.018(3) -0.041(4) 0.012(3)
F9 0.077(3) 0.066(3) 0.101(3) 0.016(3) -0.016(3) -0.033(3)
O1 0.029(2) 0.034(2) 0.034(2) 0.004(2) -0.007(2) 0.000(2)
O2 0.028(2) 0.033(2) 0.021(2) 0.002(2) -0.002(2) -0.005(2)
O3 0.029(2) 0.032(2) 0.018(2) -0.002(2) -0.002(2) 0.002(2)
O4 0.030(2) 0.035(2) 0.032(2) -0.007(2) -0.005(2) 0.001(2)
O5 0.033(2) 0.036(2) 0.021(2) -0.001(2) 0.004(2) -0.007(2)
O6 0.030(2) 0.036(2) 0.030(2) 0.001(2) 0.007(2) -0.005(2)
O7 0.034(2) 0.035(2) 0.032(2) -0.008(2) 0.007(2) 0.007(2)
O8 0.039(2) 0.034(2) 0.022(2) 0.000(2) 0.008(2) 0.006(2)
O9 0.196(8) 0.138(7) 0.180(8) -0.116(6) -0.144(7) 0.102(6)
O10 0.074(4) 0.083(4) 0.100(4) 0.044(4) 0.004(3) 0.021(3)
O11 0.057(4) 0.114(6) 0.210(8) 0.048(6) 0.054(4) 0.003(4)
O12 0.046(3) 0.082(4) 0.048(3) 0.011(3) 0.015(2) -0.008(3)
O13 0.078(3) 0.039(3) 0.066(3) -0.009(2) -0.024(3) -0.009(2)
O14 0.032(2) 0.054(3) 0.054(3) 0.007(2) 0.004(2) 0.006(2)
O15 0.076(3) 0.048(3) 0.077(3) 0.000(3) -0.031(3) 0.015(3)
O16 0.048(3) 0.123(5) 0.039(3) -0.009(3) 0.012(2) 0.008(3)
O17 0.043(3) 0.059(3) 0.053(3) -0.003(2) 0.006(2) -0.015(2)
N1 0.031(2) 0.035(3) 0.027(2) 0.004(2) -0.002(2) 0.003(2)
N2 0.026(2) 0.027(3) 0.031(2) -0.001(2) 0.000(2) 0.001(2)
N3 0.028(2) 0.032(3) 0.025(2) 0.001(2) 0.000(2) 0.000(2)
N4 0.043(3) 0.037(3) 0.027(2) -0.003(2) -0.006(2) -0.004(3)
N5 0.036(3) 0.029(3) 0.021(2) -0.001(2) 0.004(2) 0.001(2)
N6 0.031(3) 0.032(3) 0.028(2) 0.002(2) 0.007(2) -0.007(2)
N7 0.039(3) 0.038(3) 0.036(3) -0.008(2) 0.000(2) 0.011(2)
N8 0.042(3) 0.035(3) 0.020(2) -0.002(2) 0.010(2) -0.004(2)
C1 0.022(3) 0.035(3) 0.024(3) -0.005(3) 0.001(2) 0.005(2)
C2 0.026(3) 0.033(3) 0.035(3) -0.003(3) -0.006(2) 0.002(2)
C3 0.023(3) 0.032(3) 0.038(3) -0.001(3) 0.003(2) -0.003(2)
C4 0.026(3) 0.029(3) 0.029(3) 0.007(3) 0.010(2) -0.004(2)
C5 0.041(4) 0.044(4) 0.043(4) 0.012(3) -0.003(3) -0.004(3)
C6 0.058(4) 0.056(4) 0.035(3) 0.010(3) -0.013(3) 0.003(4)
C7 0.034(3) 0.031(3) 0.043(3) -0.001(3) 0.000(3) 0.004(3)
C8 0.039(3) 0.037(4) 0.047(4) -0.013(3) -0.004(3) -0.004(3)
C9 0.026(3) 0.028(3) 0.023(3) -0.007(2) 0.005(2) 0.004(2)
C10 0.027(3) 0.040(4) 0.032(3) 0.004(3) 0.005(2) 0.003(3)
C11 0.028(3) 0.038(3) 0.036(3) 0.002(3) -0.009(2) -0.008(3)
C12 0.024(3) 0.036(3) 0.027(3) 0.002(3) 0.001(3) -0.012(3)
C13 0.035(3) 0.040(4) 0.040(3) 0.004(3) -0.007(3) 0.010(3)
C14 0.030(3) 0.037(4) 0.043(3) 0.000(3) 0.004(3) -0.003(3)
C15 0.069(5) 0.057(5) 0.040(4) -0.011(3) -0.025(3) -0.003(4)
C16 0.051(4) 0.051(4) 0.046(4) -0.017(3) -0.002(3) 0.009(3)
C17 0.037(3) 0.017(3) 0.021(3) 0.000(2) 0.001(2) 0.002(2)
C18 0.028(3) 0.029(3) 0.028(3) 0.002(2) 0.004(2) 0.006(2)
C19 0.026(3) 0.047(4) 0.028(3) -0.001(3) 0.007(2) -0.005(3)
C20 0.022(3) 0.038(3) 0.021(3) 0.000(3) -0.002(2) -0.011(3)
C21 0.065(4) 0.039(4) 0.022(3) -0.003(3) 0.011(3) -0.002(3)
C22 0.045(4) 0.049(4) 0.023(3) -0.006(3) -0.005(3) 0.004(3)
C23 0.051(4) 0.041(4) 0.041(4) 0.005(3) 0.010(3) -0.014(3)
C24 0.048(4) 0.031(4) 0.056(4) -0.002(3) 0.001(3) -0.005(3)
C25 0.022(3) 0.035(4) 0.030(3) -0.004(3) -0.006(2) 0.002(2)
C26 0.028(3) 0.050(4) 0.031(3) -0.008(3) 0.007(2) 0.007(3)
C27 0.032(3) 0.040(3) 0.030(3) -0.006(3) 0.005(2) -0.004(3)
C28 0.037(3) 0.024(3) 0.023(3) -0.004(2) 0.006(3) -0.008(3)
C29 0.059(5) 0.043(4) 0.073(5) 0.006(4) 0.002(4) 0.003(4)
C30 0.060(4) 0.054(4) 0.056(4) -0.019(4) 0.004(4) 0.023(4)
C31 0.055(4) 0.056(4) 0.029(3) 0.011(3) 0.002(3) 0.004(3)
C32 0.063(4) 0.047(4) 0.025(3) 0.000(3) 0.022(3) 0.001(3)
C33 0.054(5) 0.077(6) 0.048(4) -0.007(4) 0.006(4) 0.011(4)
C34 0.056(4) 0.040(4) 0.046(4) -0.006(3) -0.009(3) 0.012(3)
C35 0.050(4) 0.046(4) 0.067(5) 0.013(4) -0.002(4) -0.003(4)

loop_
_atom_site_label
_atom_site_type_symbol
_atom_site_fract_x
_atom_site_fract_y
_atom_site_fract_z
_atom_site_U_iso_or_equiv
_atom_site_thermal_displace_type
_atom_site_occupancy
_atom_site_calc_flag
_atom_site_refinement_flags
_atom_site_disorder_group
La La 0.25785(3) 0.29858(2) 0.009503(11) 0.02118(11) Uani 1 d . .
S1 S 0.2792(2) -0.16235(9) -0.01824(7) 0.0487(4) Uani 1 d . .
S2 S 0.23990(13) 0.62906(8) 0.22729(6) 0.0354(4) Uani 1 d . .
S3 S 0.75773(13) 0.39081(8) 0.23712(6) 0.0381(4) Uani 1 d . .
F1 F 0.0712(5) -0.1278(4) 0.0154(3) 0.151(3) Uani 1 d . .
F2 F 0.1526(4) -0.0481(2) -0.0264(2) 0.0738(13) Uani 1 d . .
F3 F 0.2164(9) -0.0728(5) 0.0501(3) 0.249(6) Uani 1 d . .
F4 F 0.2121(5) 0.5261(2) 0.2949(2) 0.0862(15) Uani 1 d . .
F5 F 0.2005(4) 0.4963(2) 0.2122(2) 0.0685(12) Uani 1 d . .
F6 F 0.3709(4) 0.5193(2) 0.2483(2) 0.0787(14) Uani 1 d . .
F7 F 0.7342(5) 0.4792(3) 0.3157(2) 0.092(2) Uani 1 d . .
F8 F 0.6908(5) 0.5201(2) 0.2376(2) 0.105(2) Uani 1 d . .
F9 F 0.8755(4) 0.5042(2) 0.2619(2) 0.0816(14) Uani 1 d . .
O1 O 0.4295(3) 0.2579(2) 0.06193(14) 0.0322(9) Uani 1 d . .
O2 O 0.4086(3) 0.3948(2) 0.01197(13) 0.0272(8) Uani 1 d . .
O3 O 0.1022(3) 0.3925(2) 0.00088(13) 0.0265(8) Uani 1 d . .
O4 O 0.0871(3) 0.2519(2) -0.04376(14) 0.0322(9) Uani 1 d . .
O5 O 0.2394(3) 0.3520(2) 0.10153(13) 0.0299(9) Uani 1 d . .
O6 O 0.1497(3) 0.2171(2) 0.06736(14) 0.0320(9) Uani 1 d . .
O7 O 0.3599(3) 0.2083(2) -0.04328(14) 0.0333(9) Uani 1 d . .
O8 O 0.2773(3) 0.3435(2) -0.08432(13) 0.0317(9) Uani 1 d . .
O9 O 0.2177(8) -0.1887(4) -0.0621(3) 0.172(5) Uani 1 d . .
O10 O 0.3025(5) -0.2079(3) 0.0241(2) 0.086(2) Uani 1 d . .
O11 O 0.3822(5) -0.1200(4) -0.0301(3) 0.127(3) Uani 1 d . .
O12 O 0.2931(4) 0.6301(3) 0.1751(2) 0.0586(13) Uani 1 d . .
O13 O 0.3051(4) 0.6651(2) 0.2689(2) 0.0611(13) Uani 1 d . .
O14 O 0.1124(3) 0.6403(2) 0.2266(2) 0.0467(11) Uani 1 d . .
O15 O 0.8355(5) 0.3531(2) 0.2726(2) 0.0671(14) Uani 1 d . .
O16 O 0.8011(4) 0.4002(3) 0.1837(2) 0.070(2) Uani 1 d . .
O17 O 0.6325(4) 0.3737(2) 0.2403(2) 0.0519(12) Uani 1 d . .
N1 N 0.5073(4) 0.2067(2) 0.1347(2) 0.0311(11) Uani 1 d . .
N2 N 0.4704(4) 0.4632(2) 0.0800(2) 0.0279(10) Uani 1 d . .
N3 N 0.0355(4) 0.4538(2) -0.0702(2) 0.0282(10) Uani 1 d . .
N4 N 0.0149(4) 0.1997(3) -0.1179(2) 0.0359(11) Uani 1 d . .
N5 N 0.2076(4) 0.3402(2) 0.1897(2) 0.0287(11) Uani 1 d . .
N6 N 0.0591(4) 0.1273(2) 0.1075(2) 0.0302(11) Uani 1 d . .
N7 N 0.4388(4) 0.1125(3) -0.0808(2) 0.0375(12) Uani 1 d . .
N8 N 0.3079(4) 0.3282(2) -0.1723(2) 0.0320(11) Uani 1 d . .
C1 C 0.5060(5) 0.2571(3) 0.0987(2) 0.0269(12) Uani 1 d . .
C2 C 0.5994(5) 0.3140(3) 0.1032(2) 0.0313(13) Uani 1 d . .
H2A H 0.6804(5) 0.2928(3) 0.1063(2) 0.038 Uiso 1 calc R .
H2B H 0.5851(5) 0.3410(3) 0.1363(2) 0.038 Uiso 1 calc R .
C3 C 0.5967(5) 0.3635(3) 0.0550(2) 0.0310(13) Uani 1 d . .
H3A H 0.6677(5) 0.3944(3) 0.0578(2) 0.037 Uiso 1 calc R .
H3B H 0.6060(5) 0.3354(3) 0.0221(2) 0.037 Uiso 1 calc R .
C4 C 0.4855(5) 0.4083(3) 0.0482(2) 0.0276(13) Uani 1 d . .
C5 C 0.4246(5) 0.1479(3) 0.1286(2) 0.042(2) Uani 1 d . .
H5A H 0.3888(27) 0.1485(12) 0.0926(6) 0.064 Uiso 1 calc R .
H5B H 0.3607(20) 0.1514(11) 0.1552(10) 0.064 Uiso 1 calc R .
H5C H 0.4691(8) 0.1045(3) 0.1339(15) 0.064 Uiso 1 calc R .
C6 C 0.5966(6) 0.2006(4) 0.1780(2) 0.050(2) Uani 1 d . .
H6A H 0.6259(28) 0.2468(4) 0.1880(12) 0.075 Uiso 1 calc R .
H6B H 0.6644(19) 0.1722(19) 0.1659(6) 0.075 Uiso 1 calc R .
H6C H 0.5595(12) 0.1785(20) 0.2091(6) 0.075 Uiso 1 calc R .
C7 C 0.3647(5) 0.5071(3) 0.0726(2) 0.0362(14) Uani 1 d . .
H7A H 0.3005(12) 0.4805(6) 0.0550(13) 0.054 Uiso 1 calc R .
H7B H 0.3857(9) 0.5471(10) 0.0504(12) 0.054 Uiso 1 calc R .
H7C H 0.3369(20) 0.5234(15) 0.1076(3) 0.054 Uiso 1 calc R .
C8 C 0.5556(5) 0.4866(3) 0.1218(2) 0.0411(15) Uani 1 d . .
H8A H 0.6198(20) 0.4520(10) 0.1263(11) 0.062 Uiso 1 calc R .
H8B H 0.5130(9) 0.4922(20) 0.1557(4) 0.062 Uiso 1 calc R .
H8C H 0.5909(27) 0.5311(10) 0.1113(8) 0.062 Uiso 1 calc R .
C9 C 0.0241(5) 0.4021(3) -0.0352(2) 0.0260(12) Uani 1 d . .
C10 C -0.0857(5) 0.3546(3) -0.0383(2) 0.0330(13) Uani 1 d . .
H10A H -0.0907(5) 0.3286(3) -0.0042(2) 0.040 Uiso 1 calc R .
H10B H -0.1587(5) 0.3840(3) -0.0412(2) 0.040 Uiso 1 calc R .
C11 C -0.0882(5) 0.3025(3) -0.0843(2) 0.0343(13) Uani 1 d . .
H11A H -0.1669(5) 0.2783(3) -0.0845(2) 0.041 Uiso 1 calc R .
H11B H -0.0813(5) 0.3280(3) -0.1185(2) 0.041 Uiso 1 calc R .
C12 C 0.0108(5) 0.2496(3) -0.0807(2) 0.0290(13) Uani 1 d . .
C13 C -0.0517(5) 0.4732(3) -0.1117(2) 0.0385(15) Uani 1 d . .
H13A H -0.1180(18) 0.4395(11) -0.1123(10) 0.058 Uiso 1 calc R .
H13B H -0.0122(10) 0.4735(19) -0.1466(3) 0.058 Uiso 1 calc R .
H13C H -0.0837(26) 0.5195(9) -0.1040(8) 0.058 Uiso 1 calc R .
C14 C 0.1412(5) 0.4984(3) -0.0664(2) 0.0365(14) Uani 1 d . .
H14A H 0.2106(9) 0.4712(5) -0.0538(14) 0.055 Uiso 1 calc R .
H14B H 0.1258(13) 0.5362(11) -0.0412(11) 0.055 Uiso 1 calc R .
H14C H 0.1585(20) 0.5179(15) -0.1018(4) 0.055 Uiso 1 calc R .
C15 C -0.0737(6) 0.1926(4) -0.1614(2) 0.056(2) Uani 1 d . .
H15A H -0.1017(31) 0.2387(4) -0.1724(12) 0.084 Uiso 1 calc R .
H15B H -0.1423(20) 0.1652(20) -0.1490(6) 0.084 Uiso 1 calc R .
H15C H -0.0364(13) 0.1692(21) -0.1918(7) 0.084 Uiso 1 calc R .
C16 C 0.1083(6) 0.1463(3) -0.1146(3) 0.050(2) Uani 1 d . .
H16A H 0.1487(26) 0.1487(15) -0.0795(7) 0.074 Uiso 1 calc R .
H16B H 0.1674(21) 0.1538(13) -0.1429(11) 0.074 Uiso 1 calc R .
H16C H 0.0714(7) 0.1004(4) -0.1191(17) 0.074 Uiso 1 calc R .
C17 C 0.1695(5) 0.3390(3) 0.1391(2) 0.0253(12) Uani 1 d . .
C18 C 0.0385(5) 0.3210(3) 0.1271(2) 0.0283(13) Uani 1 d . .
H18A H 0.0201(5) 0.3326(3) 0.0893(2) 0.034 Uiso 1 calc R .
H18B H -0.0137(5) 0.3501(3) 0.1498(2) 0.034 Uiso 1 calc R .
C19 C 0.0080(5) 0.2440(3) 0.1368(2) 0.0335(14) Uani 1 d . .
H19A H 0.0259(5) 0.2325(3) 0.1747(2) 0.040 Uiso 1 calc R .
H19B H -0.0794(5) 0.2369(3) 0.1306(2) 0.040 Uiso 1 calc R .
C20 C 0.0766(4) 0.1951(3) 0.1014(2) 0.0269(12) Uani 1 d . .
C21 C 0.1309(6) 0.3326(3) 0.2370(2) 0.042(2) Uani 1 d . .
H21A H 0.0459(6) 0.3355(20) 0.2261(3) 0.063 Uiso 1 calc R .
H21B H 0.1494(25) 0.3698(12) 0.2626(7) 0.063 Uiso 1 calc R .
H21C H 0.1462(26) 0.2875(9) 0.2539(9) 0.063 Uiso 1 calc R .
C22 C 0.3364(5) 0.3472(3) 0.2012(2) 0.0390(15) Uani 1 d . .
H22A H 0.3777(7) 0.3633(19) 0.1690(5) 0.058 Uiso 1 calc R .
H22B H 0.3693(8) 0.3021(5) 0.2121(14) 0.058 Uiso 1 calc R .
H22C H 0.3486(6) 0.3809(15) 0.2301(10) 0.058 Uiso 1 calc R .
C23 C -0.0258(6) 0.0984(3) 0.1463(2) 0.045(2) Uani 1 d . .
H23A H -0.1048(11) 0.1205(15) 0.1414(11) 0.067 Uiso 1 calc R .
H23B H 0.0041(19) 0.1073(18) 0.1827(2) 0.067 Uiso 1 calc R .
H23C H -0.0335(27) 0.0483(5) 0.1406(11) 0.067 Uiso 1 calc R .
C24 C 0.1271(6) 0.0773(3) 0.0759(3) 0.045(2) Uani 1 d . .
H24A H 0.1652(29) 0.1013(5) 0.0459(9) 0.068 Uiso 1 calc R .
H24B H 0.0723(8) 0.0415(12) 0.0621(13) 0.068 Uiso 1 calc R .
H24C H 0.1893(24) 0.0557(15) 0.0985(5) 0.068 Uiso 1 calc R .
C25 C 0.4274(5) 0.1810(3) -0.0778(2) 0.0288(13) Uani 1 d . .
C26 C 0.4951(5) 0.2254(3) -0.1169(2) 0.0364(14) Uani 1 d . .
H26A H 0.4704(5) 0.2124(3) -0.1537(2) 0.044 Uiso 1 calc R .
H26B H 0.5824(5) 0.2157(3) -0.1130(2) 0.044 Uiso 1 calc R .
C27 C 0.4740(5) 0.3037(3) -0.1092(2) 0.0338(13) Uani 1 d . .
H27A H 0.4941(5) 0.3161(3) -0.0717(2) 0.041 Uiso 1 calc R .
H27B H 0.5295(5) 0.3295(3) -0.1327(2) 0.041 Uiso 1 calc R .
C28 C 0.3468(5) 0.3263(3) -0.1214(2) 0.0280(13) Uani 1 d . .
C29 C 0.3803(6) 0.0681(4) -0.0417(3) 0.058(2) Uani 1 d . .
H29A H 0.3149(28) 0.0938(9) -0.0246(14) 0.088 Uiso 1 calc R .
H29B H 0.4393(11) 0.0536(20) -0.0145(11) 0.088 Uiso 1 calc R .
H29C H 0.3472(37) 0.0271(12) -0.0598(4) 0.088 Uiso 1 calc R .
C30 C 0.5176(6) 0.0784(4) -0.1194(3) 0.057(2) Uani 1 d . .
H30A H 0.5067(31) 0.1000(16) -0.1547(5) 0.085 Uiso 1 calc R .
H30B H 0.4971(28) 0.0290(6) -0.1217(14) 0.085 Uiso 1 calc R .
H30C H 0.6018(7) 0.0835(21) -0.1077(10) 0.085 Uiso 1 calc R .
C31 C 0.1813(6) 0.3409(4) -0.1839(2) 0.047(2) Uani 1 d . .
H31A H 0.1413(10) 0.3571(21) -0.1515(5) 0.070 Uiso 1 calc R .
H31B H 0.1433(10) 0.2978(6) -0.1963(16) 0.070 Uiso 1 calc R .
H31C H 0.1739(6) 0.3763(16) -0.2119(12) 0.070 Uiso 1 calc R .
C32 C 0.3838(6) 0.3157(3) -0.2190(2) 0.045(2) Uani 1 d . .
H32A H 0.4689(6) 0.3200(21) -0.2085(4) 0.067 Uiso 1 calc R .
H32B H 0.3647(26) 0.3499(13) -0.2469(7) 0.067 Uiso 1 calc R .
H32C H 0.3685(27) 0.2689(8) -0.2328(10) 0.067 Uiso 1 calc R .
C33 C 0.1799(7) -0.0987(4) 0.0073(3) 0.060(2) Uani 1 d . .
C34 C 0.2551(6) 0.5387(3) 0.2471(3) 0.047(2) Uani 1 d . .
C35 C 0.7655(6) 0.4777(4) 0.2647(3) 0.055(2) Uani 1 d . .

loop_
_atom_type_symbol
_atom_type_description
_atom_type_scat_dispersion_real
_atom_type_scat_dispersion_imag
_atom_type_scat_source
C C 0.0033 0.0016 'International Tables Vol C Tables 4.2.6.8 and 6.1.1.4'
H H 0.0000 0.0000 'International Tables Vol C Tables 4.2.6.8 and 6.1.1.4'
N N 0.0061 0.0033 'International Tables Vol C Tables 4.2.6.8 and 6.1.1.4'
O O 0.0106 0.0060 'International Tables Vol C Tables 4.2.6.8 and 6.1.1.4'
F F 0.0171 0.0103 'International Tables Vol C Tables 4.2.6.8 and 6.1.1.4'
S S 0.1246 0.1234 'International Tables Vol C Tables 4.2.6.8 and 6.1.1.4'
La La -0.2871 2.4523 'International Tables Vol C Tables 4.2.6.8 and 6.1.1.4'

loop_
_geom_angle_atom_site_label_1
_geom_angle_atom_site_label_2
_geom_angle_atom_site_label_3
_geom_angle
_geom_angle_site_symmetry_1
_geom_angle_site_symmetry_3
_geom_angle_publ_flag
O1 La O6 82.05(12) . . ?
O1 La O7 72.44(12) . . ?
O6 La O7 95.40(12) . . ?
O1 La O4 139.83(12) . . ?
O6 La O4 72.99(12) . . ?
O7 La O4 79.02(12) . . ?
O1 La O2 72.88(12) . . ?
O6 La O2 142.33(11) . . ?
O7 La O2 103.03(12) . . ?
O4 La O2 142.41(12) . . ?
O1 La O8 122.66(12) . . ?
O6 La O8 144.83(12) . . ?
O7 La O8 72.48(12) . . ?
O4 La O8 72.31(12) . . ?
O2 La O8 72.71(11) . . ?
O1 La O3 144.48(12) . . ?
O6 La O3 99.86(11) . . ?
O7 La O3 141.51(11) . . ?
O4 La O3 72.15(11) . . ?
O2 La O3 85.80(11) . . ?
O8 La O3 74.79(11) . . ?
O1 La O5 73.28(12) . . ?
O6 La O5 71.36(11) . . ?
O7 La O5 144.63(12) . . ?
O4 La O5 124.61(11) . . ?
O2 La O5 74.71(11) . . ?
O8 La O5 135.82(12) . . ?
O3 La O5 73.85(11) . . ?
O9 S1 O10 117.0(5) . . ?
O9 S1 O11 115.7(6) . . ?
O10 S1 O11 111.8(4) . . ?
O9 S1 C33 103.7(4) . . ?
O10 S1 C33 105.9(4) . . ?
O11 S1 C33 100.3(4) . . ?
O14 S2 O12 113.7(3) . . ?
O14 S2 O13 115.2(3) . . ?
O12 S2 O13 116.1(3) . . ?
O14 S2 C34 103.7(3) . . ?
O12 S2 C34 102.8(3) . . ?
O13 S2 C34 102.8(3) . . ?
O15 S3 O17 115.4(3) . . ?
O15 S3 O16 115.7(3) . . ?
O17 S3 O16 114.6(3) . . ?
O15 S3 C35 102.0(3) . . ?
O17 S3 C35 103.5(3) . . ?
O16 S3 C35 102.8(3) . . ?
C1 O1 La 157.8(4) . . ?
C4 O2 La 128.1(3) . . ?
C9 O3 La 129.5(3) . . ?
C12 O4 La 157.2(4) . . ?
C17 O5 La 131.1(3) . . ?
C20 O6 La 159.8(4) . . ?
C25 O7 La 159.8(4) . . ?
C28 O8 La 131.1(3) . . ?
C1 N1 C6 124.3(5) . . ?
C1 N1 C5 119.6(4) . . ?
C6 N1 C5 115.6(5) . . ?
C4 N2 C7 119.4(4) . . ?
C4 N2 C8 125.5(5) . . ?
C7 N2 C8 115.0(4) . . ?
C9 N3 C14 118.8(4) . . ?
C9 N3 C13 126.2(5) . . ?
C14 N3 C13 114.9(4) . . ?
C12 N4 C15 123.7(5) . . ?
C12 N4 C16 119.8(5) . . ?
C15 N4 C16 116.5(5) . . ?
C17 N5 C22 119.3(4) . . ?
C17 N5 C21 125.6(5) . . ?
C22 N5 C21 115.1(4) . . ?
C20 N6 C24 120.6(4) . . ?
C20 N6 C23 122.8(5) . . ?
C24 N6 C23 116.5(5) . . ?
C25 N7 C29 120.2(5) . . ?
C25 N7 C30 122.7(5) . . ?
C29 N7 C30 116.8(5) . . ?
C28 N8 C31 119.8(4) . . ?
C28 N8 C32 124.7(5) . . ?
C31 N8 C32 115.5(5) . . ?
O1 C1 N1 120.8(5) . . ?
O1 C1 C2 120.5(5) . . ?
N1 C1 C2 118.6(5) . . ?
C1 C2 C3 112.6(4) . . ?
C4 C3 C2 116.8(4) . . ?
O2 C4 N2 120.1(5) . . ?
O2 C4 C3 120.4(5) . . ?
N2 C4 C3 119.5(5) . . ?
O3 C9 N3 120.7(5) . . ?
O3 C9 C10 119.5(5) . . ?
N3 C9 C10 119.8(5) . . ?
C11 C10 C9 116.2(4) . . ?
C12 C11 C10 113.3(4) . . ?
O4 C12 N4 120.8(5) . . ?
O4 C12 C11 120.7(5) . . ?
N4 C12 C11 118.5(5) . . ?
O5 C17 N5 121.1(5) . . ?
O5 C17 C18 119.9(4) . . ?
N5 C17 C18 119.0(4) . . ?
C17 C18 C19 113.5(4) . . ?
C20 C19 C18 113.4(4) . . ?
O6 C20 N6 120.3(5) . . ?
O6 C20 C19 121.4(5) . . ?
N6 C20 C19 118.3(4) . . ?
O7 C25 N7 120.6(5) . . ?
O7 C25 C26 120.6(5) . . ?
N7 C25 C26 118.7(5) . . ?
C25 C26 C27 113.5(4) . . ?
C28 C27 C26 113.7(5) . . ?
O8 C28 N8 119.9(5) . . ?
O8 C28 C27 120.6(5) . . ?
N8 C28 C27 119.5(5) . . ?
F3 C33 F2 108.8(8) . . ?
F3 C33 F1 108.7(8) . . ?
F2 C33 F1 101.7(6) . . ?
F3 C33 S1 112.9(6) . . ?
F2 C33 S1 114.9(5) . . ?
F1 C33 S1 109.1(6) . . ?
F4 C34 F5 108.3(6) . . ?
F4 C34 F6 106.6(6) . . ?
F5 C34 F6 105.8(5) . . ?
F4 C34 S2 113.0(4) . . ?
F5 C34 S2 111.7(4) . . ?
F6 C34 S2 111.1(5) . . ?
F7 C35 F9 107.1(6) . . ?
F7 C35 F8 107.8(7) . . ?
F9 C35 F8 107.6(6) . . ?
F7 C35 S3 111.9(5) . . ?
F9 C35 S3 112.1(5) . . ?
F8 C35 S3 110.1(5) . . ?

loop_
_geom_bond_atom_site_label_1
_geom_bond_atom_site_label_2
_geom_bond_distance
_geom_bond_site_symmetry_2
_geom_bond_publ_flag
La O1 2.429(3) . ?
La O6 2.456(3) . ?
La O7 2.466(3) . ?
La O4 2.472(4) . ?
La O2 2.496(3) . ?
La O8 2.509(3) . ?
La O3 2.509(3) . ?
La O5 2.529(3) . ?
S1 O9 1.380(6) . ?
S1 O10 1.396(5) . ?
S1 O11 1.438(6) . ?
S1 C33 1.771(7) . ?
S2 O14 1.431(4) . ?
S2 O12 1.436(4) . ?
S2 O13 1.438(4) . ?
S2 C34 1.817(7) . ?
S3 O15 1.429(5) . ?
S3 O17 1.431(4) . ?
S3 O16 1.435(4) . ?
S3 C35 1.813(8) . ?
F1 C33 1.348(9) . ?
F2 C33 1.319(8) . ?
F3 C33 1.244(8) . ?
F4 C34 1.314(8) . ?
F5 C34 1.335(7) . ?
F6 C34 1.338(7) . ?
F7 C35 1.324(8) . ?
F8 C35 1.342(8) . ?
F9 C35 1.325(8) . ?
O1 C1 1.244(6) . ?
O2 C4 1.264(6) . ?
O3 C9 1.257(6) . ?
O4 C12 1.246(6) . ?
O5 C17 1.249(6) . ?
O6 C20 1.256(6) . ?
O7 C25 1.263(6) . ?
O8 C28 1.256(6) . ?
N1 C1 1.323(7) . ?
N1 C6 1.463(7) . ?
N1 C5 1.465(7) . ?
N2 C4 1.335(7) . ?
N2 C7 1.455(7) . ?
N2 C8 1.472(7) . ?
N3 C9 1.331(7) . ?
N3 C14 1.457(7) . ?
N3 C13 1.459(7) . ?
N4 C12 1.338(7) . ?
N4 C15 1.463(7) . ?
N4 C16 1.462(8) . ?
N5 C17 1.328(6) . ?
N5 C22 1.461(7) . ?
N5 C21 1.473(7) . ?
N6 C20 1.330(7) . ?
N6 C24 1.459(7) . ?
N6 C23 1.469(7) . ?
N7 C25 1.327(7) . ?
N7 C29 1.456(8) . ?
N7 C30 1.466(7) . ?
N8 C28 1.337(7) . ?
N8 C31 1.452(7) . ?
N8 C32 1.467(6) . ?
C1 C2 1.511(7) . ?
C2 C3 1.535(7) . ?
C3 C4 1.514(7) . ?
C9 C10 1.525(7) . ?
C10 C11 1.524(8) . ?
C11 C12 1.501(8) . ?
C17 C18 1.521(7) . ?
C18 C19 1.543(8) . ?
C19 C20 1.504(7) . ?
C25 C26 1.505(8) . ?
C26 C27 1.539(8) . ?
C27 C28 1.505(7) . ?

loop_
_geom_torsion_atom_site_label_1
_geom_torsion_atom_site_label_2
_geom_torsion_atom_site_label_3
_geom_torsion_atom_site_label_4
_geom_torsion
_geom_torsion_site_symmetry_1
_geom_torsion_site_symmetry_2
_geom_torsion_site_symmetry_3
_geom_torsion_site_symmetry_4
_geom_torsion_publ_flag
N1 C1 C2 C3 172.8(5) . . . . ?
C1 C2 C3 C4 66.8(6) . . . . ?
C2 C3 C4 N2 75.4(6) . . . . ?
O1 C1 C2 C3 -7.3(7) . . . . ?
C1 C2 C3 C4 66.8(6) . . . . ?
C2 C3 C4 O2 -106.0(6) . . . . ?
N3 C9 C10 C11 73.6(6) . . . . ?
C9 C10 C11 C12 64.7(6) . . . . ?
C10 C11 C12 N4 177.6(5) . . . . ?
O3 C9 C10 C11 -107.4(6) . . . . ?
C9 C10 C11 C12 64.7(6) . . . . ?
C10 C11 C12 O4 -2.1(7) . . . . ?
N5 C17 C18 C19 -71.2(6) . . . . ?
C17 C18 C19 C20 -62.4(6) . . . . ?
C18 C19 C20 N6 178.4(4) . . . . ?
O5 C17 C18 C19 108.4(5) . . . . ?
C17 C18 C19 C20 -62.4(6) . . . . ?
C18 C19 C20 O6 -0.8(7) . . . . ?
N7 C25 C26 C27 179.9(5) . . . . ?
C25 C26 C27 C28 -66.3(6) . . . . ?
C26 C27 C28 N8 -72.4(6) . . . . ?
O7 C25 C26 C27 0.7(7) . . . . ?
C25 C26 C27 C28 -66.3(6) . . . . ?
C26 C27 C28 O8 107.8(6) . . . . ?
